data_4306958
loop_
_publ_author_name
'Konstantin Yu. Dorogov'
'Muhammed Yousufuddin'
'Nam-Nhat Ho'
'Andrei V. Churakov'
'Lyudmila G. Kuzmina'
'Arthur J. Schultz'
'Sax A. Mason'
'Judith A. K. Howard'
'Dmitry A. Lemenovskii'
'Robert Bau'
'Georgii I. Nikonov'

_publ_contact_author
; Dr Georgii I. Nikonov
  Chemistry Department, Brock University, 
  500 Glenridge Ave., St Catharines, L2S 3A1, 
  ON, Canada
;
_publ_contact_author_email gnikonov@brocku.ca
_publ_section_title
;
Syntheses and Structures of Asymmetric Bis(silyl) Niobocene Hydrides
;
_journal_name_full 'Inorganic Chemistry'
_journal_page_first 147
_journal_page_last 160
_journal_paper_doi 10.1021/ic061314b
_journal_volume 46
_journal_year 2007
_chemical_formula_moiety 'C14 H24 I Nb Si2'
_chemical_formula_sum 'C14 H24 I Nb Si2'
_chemical_formula_weight 468.32
_chemical_name_common
;  
(dimethylsilyl)(dimethyliodosilyl)niobocene hydrid 
;
_chemical_name_systematic
;  
bis(cyclopentadienyl)(dimethylsilyl)
(dimethyliodosilyl)(hydrido) niobium (V) 
;
_space_group_IT_number 15
_symmetry_cell_setting monoclinic
_symmetry_space_group_name_Hall '-C 2yc'
_symmetry_space_group_name_H-M 'C 1 2/c 1'
_atom_sites_solution_hydrogens geom
_atom_sites_solution_primary direct
_atom_sites_solution_secondary difmap
_audit_creation_method SHELXL-97
_cell_angle_alpha 90.00
_cell_angle_beta 98.113(2)
_cell_angle_gamma 90.00
_cell_formula_units_Z 8
_cell_length_a 15.0574(10)
_cell_length_b 8.9249(5)
_cell_length_c 26.0929(18)
_cell_measurement_reflns_used 4592
_cell_measurement_temperature 123(2)
_cell_measurement_theta_max 30.449
_cell_measurement_theta_min 2.660
_cell_volume 3471.4(4)
_computing_structure_refinement 'SHELXL-97 (Sheldrick, 1997)'
_computing_structure_solution 'SHELXS-97 (Sheldrick, 1990)'
_diffrn_ambient_temperature 120.0(2)
_diffrn_measured_fraction_theta_full 0.918
_diffrn_measured_fraction_theta_max 0.918
_diffrn_measurement_device_type 'Bruker SMART CCD'
_diffrn_measurement_method \w
_diffrn_radiation_monochromator graphite
_diffrn_radiation_source 'fine-focus sealed tube'
_diffrn_radiation_type MoK\a
_diffrn_radiation_wavelength 0.71073
_diffrn_reflns_av_R_equivalents 0.0245
_diffrn_reflns_av_sigmaI/netI 0.0405
_diffrn_reflns_limit_h_max 6
_diffrn_reflns_limit_h_min -20
_diffrn_reflns_limit_k_max 10
_diffrn_reflns_limit_k_min -10
_diffrn_reflns_limit_l_max 35
_diffrn_reflns_limit_l_min -34
_diffrn_reflns_number 8089
_diffrn_reflns_theta_full 28.50
_diffrn_reflns_theta_max 28.50
_diffrn_reflns_theta_min 2.66
_exptl_absorpt_coefficient_mu 2.594
_exptl_absorpt_correction_T_max 0.7128
_exptl_absorpt_correction_T_min 0.5520
_exptl_absorpt_correction_type multi-scan
_exptl_absorpt_process_details 'SADABS (Sheldrick, 1997)'
_exptl_crystal_colour pink
_exptl_crystal_density_diffrn 1.792
_exptl_crystal_density_method 'not measured'
_exptl_crystal_description needle
_exptl_crystal_F_000 1840
_exptl_crystal_size_max 0.26
_exptl_crystal_size_mid 0.22
_exptl_crystal_size_min 0.14
_refine_diff_density_max 1.079
_refine_diff_density_min -0.699
_refine_diff_density_rms 0.108
_refine_ls_extinction_method none
_refine_ls_goodness_of_fit_ref 1.004
_refine_ls_hydrogen_treatment refall
_refine_ls_matrix_type full
_refine_ls_number_parameters 259
_refine_ls_number_reflns 4043
_refine_ls_number_restraints 0
_refine_ls_restrained_S_all 1.004
_refine_ls_R_factor_all 0.0314
_refine_ls_R_factor_gt 0.0250
_refine_ls_shift/su_max 0.001
_refine_ls_shift/su_mean 0.000
_refine_ls_structure_factor_coef Fsqd
_refine_ls_weighting_details 'calc w=1/[\s^2^(Fo^2^)+(0.0354P)^2^+1.4312P] where P=(Fo^2^+2Fc^2^)/3'
_refine_ls_weighting_scheme calc
_refine_ls_wR_factor_gt 0.0669
_refine_ls_wR_factor_ref 0.0703
_reflns_number_gt 3483
_reflns_number_total 4043
_reflns_threshold_expression I>2\s(I)
_cod_data_source_file ic061314bsi20060716_084620_04.cif
_cod_data_source_block 2d
_cod_depositor_comments
;
The following automatic conversions were performed:
'_symmetry_cell_setting' value 'Monoclinic' changed to 'monoclinic'
according to '/home/saulius/struct/CIF-dictionaries/cif_core.dic'
dictionary named 'cif_core.dic' version 2.4.1 from 2010-06-29.

Automatic conversion script
Id: cif_fix_enum 1527 2010-12-29 10:47:43Z saulius 
;
_cod_original_sg_symbol_H-M 'C 2/c'
_cod_database_code 4306958

loop_
_symmetry_equiv_pos_as_xyz
'x, y, z'
'-x, y, -z+1/2'
'x+1/2, y+1/2, z'
'-x+1/2, y+1/2, -z+1/2'
'-x, -y, -z'
'x, -y, z-1/2'
'-x+1/2, -y+1/2, -z'
'x+1/2, -y+1/2, z-1/2'

loop_
_atom_site_label
_atom_site_type_symbol
_atom_site_fract_x
_atom_site_fract_y
_atom_site_fract_z
_atom_site_U_iso_or_equiv
_atom_site_adp_type
_atom_site_occupancy
_atom_site_symmetry_multiplicity
_atom_site_calc_flag
_atom_site_refinement_flags
_atom_site_disorder_assembly
_atom_site_disorder_group
I1 I 0.046407(13) 0.83161(2) 0.458306(7) 0.02749(7) Uani 1 1 d . . .
Nb1 Nb 0.188758(15) 0.49590(3) 0.384394(8) 0.01577(7) Uani 1 1 d . . .
Si1 Si 0.03660(5) 0.62794(9) 0.38495(3) 0.01800(16) Uani 1 1 d . . .
Si2 Si 0.17020(5) 0.29895(9) 0.30801(3) 0.02056(16) Uani 1 1 d . . .
C1 C 0.3333(2) 0.5914(4) 0.37319(12) 0.0274(7) Uani 1 1 d . . .
C2 C 0.2848(2) 0.5699(4) 0.32335(12) 0.0251(6) Uani 1 1 d . . .
C3 C 0.2106(2) 0.6691(3) 0.31744(11) 0.0241(6) Uani 1 1 d . . .
C4 C 0.2139(2) 0.7528(3) 0.36352(11) 0.0227(6) Uani 1 1 d . . .
C5 C 0.2888(2) 0.7034(4) 0.39819(12) 0.0256(6) Uani 1 1 d . . .
C6 C 0.1259(2) 0.3013(3) 0.43106(11) 0.0219(6) Uani 1 1 d . . .
C7 C 0.1377(2) 0.4270(4) 0.46420(10) 0.0234(6) Uani 1 1 d . . .
C8 C 0.2299(2) 0.4573(4) 0.47483(11) 0.0252(6) Uani 1 1 d . . .
C9 C 0.2761(2) 0.3492(4) 0.44887(12) 0.0269(7) Uani 1 1 d . . .
C10 C 0.2116(2) 0.2527(4) 0.42199(11) 0.0245(6) Uani 1 1 d . . .
C11 C -0.0112(2) 0.7457(4) 0.32772(12) 0.0255(6) Uani 1 1 d . . .
C12 C -0.0625(2) 0.5154(4) 0.40007(12) 0.0247(6) Uani 1 1 d . . .
C13 C 0.1350(2) 0.3816(4) 0.24162(11) 0.0274(6) Uani 1 1 d . . .
C14 C 0.0865(3) 0.1441(4) 0.31282(13) 0.0313(7) Uani 1 1 d . . .
H3A H 0.164(2) 0.683(3) 0.2879(12) 0.016(8) Uiso 1 1 d . . .
H9A H 0.338(3) 0.342(5) 0.4505(18) 0.060(14) Uiso 1 1 d . . .
H11A H -0.028(3) 0.682(4) 0.2977(16) 0.039(11) Uiso 1 1 d . . .
H11B H 0.030(3) 0.826(4) 0.3196(16) 0.043(12) Uiso 1 1 d . . .
H11C H -0.062(3) 0.785(4) 0.3337(15) 0.038(10) Uiso 1 1 d . . .
H10A H 0.225(2) 0.177(4) 0.4048(13) 0.021(9) Uiso 1 1 d . . .
H5A H 0.305(2) 0.743(4) 0.4299(12) 0.016(7) Uiso 1 1 d . . .
H4A H 0.180(2) 0.836(3) 0.3697(12) 0.013(7) Uiso 1 1 d . . .
H6A H 0.073(2) 0.256(4) 0.4203(12) 0.025(9) Uiso 1 1 d . . .
H2A H 0.295(2) 0.510(4) 0.2995(13) 0.024(9) Uiso 1 1 d . . .
H8A H 0.255(3) 0.532(4) 0.4940(14) 0.029(9) Uiso 1 1 d . . .
H12B H -0.078(3) 0.452(5) 0.3710(17) 0.053(12) Uiso 1 1 d . . .
H12C H -0.110(3) 0.579(5) 0.4038(15) 0.047(11) Uiso 1 1 d . . .
H12A H -0.053(3) 0.460(4) 0.4300(15) 0.033(10) Uiso 1 1 d . . .
H1A H 0.390(2) 0.532(3) 0.3857(12) 0.019(8) Uiso 1 1 d . . .
H7A H 0.093(2) 0.484(3) 0.4770(11) 0.013(7) Uiso 1 1 d . . .
H13A H 0.129(3) 0.302(5) 0.2138(17) 0.050(12) Uiso 1 1 d . . .
H13B H 0.179(3) 0.447(5) 0.2306(15) 0.043(11) Uiso 1 1 d . . .
H13C H 0.078(2) 0.438(4) 0.2414(13) 0.030(9) Uiso 1 1 d . . .
H14A H 0.083(3) 0.074(5) 0.2835(16) 0.044(11) Uiso 1 1 d . . .
H14B H 0.032(3) 0.176(4) 0.3098(17) 0.045(12) Uiso 1 1 d . . .
H14C H 0.094(2) 0.085(4) 0.3448(13) 0.020(8) Uiso 1 1 d . . .
H1 H 0.089(3) 0.466(4) 0.3457(14) 0.039(10) Uiso 1 1 d . . .
H2 H 0.250(3) 0.224(5) 0.3028(15) 0.049(12) Uiso 1 1 d . . .

loop_
_atom_site_aniso_label
_atom_site_aniso_U_11
_atom_site_aniso_U_22
_atom_site_aniso_U_33
_atom_site_aniso_U_23
_atom_site_aniso_U_13
_atom_site_aniso_U_12
I1 0.02137(10) 0.03049(14) 0.02966(11) -0.01346(8) 0.00028(7) 0.00189(7)
Nb1 0.01431(12) 0.01700(15) 0.01612(12) 0.00221(8) 0.00255(8) 0.00015(8)
Si1 0.0156(3) 0.0189(4) 0.0192(3) -0.0025(3) 0.0014(3) 0.0005(3)
Si2 0.0227(4) 0.0190(4) 0.0200(4) -0.0006(3) 0.0030(3) 0.0042(3)
C1 0.0169(13) 0.0310(19) 0.0350(16) 0.0089(13) 0.0062(11) -0.0030(11)
C2 0.0252(15) 0.0259(19) 0.0267(14) 0.0039(12) 0.0119(12) -0.0025(12)
C3 0.0244(14) 0.0249(18) 0.0237(13) 0.0088(11) 0.0062(11) -0.0048(11)
C4 0.0255(14) 0.0131(17) 0.0308(15) 0.0030(11) 0.0079(12) -0.0020(11)
C5 0.0222(14) 0.0269(18) 0.0271(15) 0.0027(12) 0.0017(11) -0.0079(12)
C6 0.0212(13) 0.0219(17) 0.0225(13) 0.0083(11) 0.0034(10) -0.0020(11)
C7 0.0237(14) 0.0299(18) 0.0172(12) 0.0041(11) 0.0049(10) 0.0017(12)
C8 0.0273(15) 0.0277(19) 0.0191(13) 0.0054(11) -0.0021(11) -0.0044(12)
C9 0.0168(13) 0.037(2) 0.0253(14) 0.0128(12) -0.0017(11) 0.0033(12)
C10 0.0300(15) 0.0187(18) 0.0245(14) 0.0068(11) 0.0032(11) 0.0048(12)
C11 0.0221(15) 0.0219(19) 0.0309(15) 0.0006(12) -0.0023(12) 0.0045(11)
C12 0.0179(13) 0.0302(19) 0.0267(15) -0.0037(13) 0.0056(11) -0.0008(11)
C13 0.0315(16) 0.0310(19) 0.0197(13) -0.0002(12) 0.0032(12) 0.0059(13)
C14 0.0364(19) 0.025(2) 0.0306(16) 0.0009(13) -0.0019(14) -0.0037(14)

loop_
_atom_type_symbol
_atom_type_description
_atom_type_scat_dispersion_real
_atom_type_scat_dispersion_imag
_atom_type_scat_source
C C 0.0033 0.0016 'International Tables Vol C Tables 4.2.6.8 and 6.1.1.4'
H H 0.0000 0.0000 'International Tables Vol C Tables 4.2.6.8 and 6.1.1.4'
Si Si 0.0817 0.0704 'International Tables Vol C Tables 4.2.6.8 and 6.1.1.4'
I I -0.4742 1.8119 'International Tables Vol C Tables 4.2.6.8 and 6.1.1.4'
Nb Nb -2.0727 0.6215 'International Tables Vol C Tables 4.2.6.8 and 6.1.1.4'

loop_
_geom_angle_atom_site_label_1
_geom_angle_atom_site_label_2
_geom_angle_atom_site_label_3
_geom_angle
_geom_angle_site_symmetry_1
_geom_angle_site_symmetry_3
_geom_angle_publ_flag
C9 Nb1 C8 34.68(11) . . ?
C9 Nb1 C5 92.64(11) . . ?
C8 Nb1 C5 83.81(11) . . ?
C9 Nb1 C10 34.41(11) . . ?
C8 Nb1 C10 57.21(11) . . ?
C5 Nb1 C10 126.40(11) . . ?
C9 Nb1 C2 107.30(11) . . ?
C8 Nb1 C2 127.15(11) . . ?
C5 Nb1 C2 57.09(11) . . ?
C10 Nb1 C2 117.37(11) . . ?
C9 Nb1 C3 138.93(10) . . ?
C8 Nb1 C3 140.84(11) . . ?
C5 Nb1 C3 57.20(10) . . ?
C10 Nb1 C3 149.53(11) . . ?
C2 Nb1 C3 34.46(10) . . ?
C9 Nb1 C6 57.26(10) . . ?
C8 Nb1 C6 57.05(10) . . ?
C5 Nb1 C6 140.79(10) . . ?
C10 Nb1 C6 34.39(10) . . ?
C2 Nb1 C6 149.32(11) . . ?
C3 Nb1 C6 161.26(10) . . ?
C9 Nb1 C1 81.99(11) . . ?
C8 Nb1 C1 93.38(11) . . ?
C5 Nb1 C1 34.41(11) . . ?
C10 Nb1 C1 107.06(11) . . ?
C2 Nb1 C1 34.33(11) . . ?
C3 Nb1 C1 57.24(10) . . ?
C6 Nb1 C1 138.85(10) . . ?
C9 Nb1 C4 126.70(11) . . ?
C8 Nb1 C4 109.65(11) . . ?
C5 Nb1 C4 34.37(10) . . ?
C10 Nb1 C4 160.77(11) . . ?
C2 Nb1 C4 56.95(11) . . ?
C3 Nb1 C4 34.25(10) . . ?
C6 Nb1 C4 153.66(10) . . ?
C1 Nb1 C4 57.06(11) . . ?
C9 Nb1 C7 57.18(10) . . ?
C8 Nb1 C7 34.15(10) . . ?
C5 Nb1 C7 109.97(11) . . ?
C10 Nb1 C7 57.01(11) . . ?
C2 Nb1 C7 161.30(10) . . ?
C3 Nb1 C7 153.40(11) . . ?
C6 Nb1 C7 34.28(11) . . ?
C1 Nb1 C7 127.28(10) . . ?
C4 Nb1 C7 121.49(11) . . ?
C9 Nb1 Si1 130.64(8) . . ?
C8 Nb1 Si1 99.65(8) . . ?
C5 Nb1 Si1 100.81(8) . . ?
C10 Nb1 Si1 119.33(8) . . ?
C2 Nb1 Si1 119.93(8) . . ?
C3 Nb1 Si1 85.56(8) . . ?
C6 Nb1 Si1 85.01(7) . . ?
C1 Nb1 Si1 131.45(8) . . ?
C4 Nb1 Si1 74.55(7) . . ?
C7 Nb1 Si1 73.64(7) . . ?
C9 Nb1 Si2 99.00(9) . . ?
C8 Nb1 Si2 129.56(8) . . ?
C5 Nb1 Si2 128.92(8) . . ?
C10 Nb1 Si2 72.47(8) . . ?
C2 Nb1 Si2 71.99(8) . . ?
C3 Nb1 Si2 83.67(8) . . ?
C6 Nb1 Si2 83.89(8) . . ?
C1 Nb1 Si2 98.39(8) . . ?
C4 Nb1 Si2 117.89(7) . . ?
C7 Nb1 Si2 118.11(8) . . ?
Si1 Nb1 Si2 107.99(2) . . ?
C9 Nb1 H1 133.3(12) . . ?
C8 Nb1 H1 130.4(13) . . ?
C5 Nb1 H1 134.0(12) . . ?
C10 Nb1 H1 99.5(12) . . ?
C2 Nb1 H1 102.2(13) . . ?
C3 Nb1 H1 82.4(12) . . ?
C6 Nb1 H1 79.1(12) . . ?
C1 Nb1 H1 136.2(13) . . ?
C4 Nb1 H1 99.7(12) . . ?
C7 Nb1 H1 96.4(13) . . ?
Si1 Nb1 H1 50.8(13) . . ?
Si2 Nb1 H1 57.3(13) . . ?
C11 Si1 C12 103.77(15) . . ?
C11 Si1 Nb1 119.40(11) . . ?
C12 Si1 Nb1 119.18(11) . . ?
C11 Si1 I1 99.63(11) . . ?
C12 Si1 I1 100.41(10) . . ?
Nb1 Si1 I1 111.19(3) . . ?
C14 Si2 C13 104.09(15) . . ?
C14 Si2 Nb1 115.95(12) . . ?
C13 Si2 Nb1 114.72(11) . . ?
C14 Si2 H2 104.4(17) . . ?
C13 Si2 H2 103.3(16) . . ?
Nb1 Si2 H2 113.0(17) . . ?
C2 C1 C5 107.7(3) . . ?
C2 C1 Nb1 72.72(17) . . ?
C5 C1 Nb1 72.38(17) . . ?
C2 C1 H1A 121.7(18) . . ?
C5 C1 H1A 130.6(18) . . ?
Nb1 C1 H1A 120.8(18) . . ?
C1 C2 C3 108.2(3) . . ?
C1 C2 Nb1 72.95(16) . . ?
C3 C2 Nb1 72.77(16) . . ?
C1 C2 H2A 129(2) . . ?
C3 C2 H2A 122(2) . . ?
Nb1 C2 H2A 120(2) . . ?
C4 C3 C2 107.8(3) . . ?
C4 C3 Nb1 73.22(16) . . ?
C2 C3 Nb1 72.77(16) . . ?
C4 C3 H3A 122.6(18) . . ?
C2 C3 H3A 129.6(17) . . ?
Nb1 C3 H3A 119.8(18) . . ?
C3 C4 C5 108.0(3) . . ?
C3 C4 Nb1 72.53(17) . . ?
C5 C4 Nb1 72.17(17) . . ?
C3 C4 H4A 128.3(19) . . ?
C5 C4 H4A 123(2) . . ?
Nb1 C4 H4A 128(2) . . ?
C1 C5 C4 108.2(3) . . ?
C1 C5 Nb1 73.21(18) . . ?
C4 C5 Nb1 73.46(17) . . ?
C1 C5 H5A 128(2) . . ?
C4 C5 H5A 124(2) . . ?
Nb1 C5 H5A 122(2) . . ?
C7 C6 C10 107.9(3) . . ?
C7 C6 Nb1 73.17(16) . . ?
C10 C6 Nb1 72.62(17) . . ?
C7 C6 H6A 125(2) . . ?
C10 C6 H6A 127(2) . . ?
Nb1 C6 H6A 124(2) . . ?
C8 C7 C6 108.0(3) . . ?
C8 C7 Nb1 72.10(16) . . ?
C6 C7 Nb1 72.55(16) . . ?
C8 C7 H7A 124.4(19) . . ?
C6 C7 H7A 127.6(19) . . ?
Nb1 C7 H7A 120.2(18) . . ?
C7 C8 C9 108.3(3) . . ?
C7 C8 Nb1 73.75(16) . . ?
C9 C8 Nb1 72.61(16) . . ?
C7 C8 H8A 126(2) . . ?
C9 C8 H8A 125(2) . . ?
Nb1 C8 H8A 119(2) . . ?
C10 C9 C8 107.6(3) . . ?
C10 C9 Nb1 73.17(17) . . ?
C8 C9 Nb1 72.71(16) . . ?
C10 C9 H9A 127(3) . . ?
C8 C9 H9A 126(3) . . ?
Nb1 C9 H9A 121(3) . . ?
C9 C10 C6 108.1(3) . . ?
C9 C10 Nb1 72.42(18) . . ?
C6 C10 Nb1 72.99(17) . . ?
C9 C10 H10A 124(2) . . ?
C6 C10 H10A 128(2) . . ?
Nb1 C10 H10A 123(2) . . ?
Si1 C11 H11A 110(2) . . ?
Si1 C11 H11B 113(2) . . ?
H11A C11 H11B 110(3) . . ?
Si1 C11 H11C 109(3) . . ?
H11A C11 H11C 104(4) . . ?
H11B C11 H11C 110(3) . . ?
Si1 C12 H12B 105(3) . . ?
Si1 C12 H12C 109(3) . . ?
H12B C12 H12C 110(4) . . ?
Si1 C12 H12A 116(2) . . ?
H12B C12 H12A 111(3) . . ?
H12C C12 H12A 106(3) . . ?
Si2 C13 H13A 112(2) . . ?
Si2 C13 H13B 113(2) . . ?
H13A C13 H13B 102(3) . . ?
Si2 C13 H13C 109(2) . . ?
H13A C13 H13C 111(3) . . ?
H13B C13 H13C 109(3) . . ?
Si2 C14 H14A 112(2) . . ?
Si2 C14 H14B 113(3) . . ?
H14A C14 H14B 102(4) . . ?
Si2 C14 H14C 117(2) . . ?
H14A C14 H14C 108(3) . . ?
H14B C14 H14C 105(3) . . ?

loop_
_geom_bond_atom_site_label_1
_geom_bond_atom_site_label_2
_geom_bond_distance
_geom_bond_site_symmetry_2
_geom_bond_publ_flag
I1 Si1 2.6287(8) . ?
Nb1 C9 2.377(3) . ?
Nb1 C8 2.379(3) . ?
Nb1 C5 2.383(3) . ?
Nb1 C10 2.387(3) . ?
Nb1 C2 2.390(3) . ?
Nb1 C3 2.390(3) . ?
Nb1 C6 2.392(3) . ?
Nb1 C1 2.393(3) . ?
Nb1 C4 2.399(3) . ?
Nb1 C7 2.400(3) . ?
Nb1 Si1 2.5782(8) . ?
Nb1 Si2 2.6426(8) . ?
Nb1 H1 1.71(4) . ?
Si1 C11 1.884(3) . ?
Si1 C12 1.886(3) . ?
Si2 C14 1.886(4) . ?
Si2 C13 1.889(3) . ?
Si2 H2 1.40(4) . ?
C1 C2 1.412(4) . ?
C1 C5 1.413(5) . ?
C1 H1A 1.02(3) . ?
C2 C3 1.416(4) . ?
C2 H2A 0.85(3) . ?
C3 C4 1.410(4) . ?
C3 H3A 0.98(3) . ?
C4 C5 1.413(4) . ?
C4 H4A 0.92(3) . ?
C5 H5A 0.90(3) . ?
C6 C7 1.412(4) . ?
C6 C10 1.413(4) . ?
C6 H6A 0.91(4) . ?
C7 C8 1.403(4) . ?
C7 H7A 0.94(3) . ?
C8 C9 1.418(5) . ?
C8 H8A 0.89(4) . ?
C9 C10 1.409(5) . ?
C9 H9A 0.93(5) . ?
C10 H10A 0.85(3) . ?
C11 H11A 0.97(4) . ?
C11 H11B 0.99(4) . ?
C11 H11C 0.88(4) . ?
C12 H12B 0.95(4) . ?
C12 H12C 0.93(4) . ?
C12 H12A 0.92(4) . ?
C13 H13A 1.01(4) . ?
C13 H13B 0.96(4) . ?
C13 H13C 1.00(4) . ?
C14 H14A 0.98(4) . ?
C14 H14B 0.86(5) . ?
C14 H14C 0.98(3) . ?
